data_2014204
loop_
_publ_author_name
'Lakshminarasimhan Damodharan'
'Vasantha Pattabhi'
'Manoranjan Behera'
'Sambasivarao Kotha'

_publ_section_title
;
 Conformational switching caused by biphenyl substitution at the
 C^{\a^} position: ethyl 2-benzyl-2-(formylamino)-3-phenylpropionate
 and ethyl
 3-(1,1'-biphenyl-4-yl)-2-(formylamino)-2-(4-phenylbenzyl)propionate
;
_journal_issue 7
_journal_name_full 'Acta Crystallographica Section C'
_journal_page_first o527
_journal_page_last o530
_journal_paper_doi 10.1107/S0108270104013150
_journal_volume 60
_journal_year 2004
_chemical_formula_moiety 'C31 H29 N O3'
_chemical_formula_sum 'C31 H29 N O3'
_chemical_formula_weight 463.55
_chemical_name_systematic
;
ethyl 3-(1,1'-biphenyl-4-yl)-2-(formylamino)-2-(4-phenylbenzyl)propionate
;
_space_group_IT_number 14
_symmetry_cell_setting monoclinic
_symmetry_space_group_name_Hall '-P 2ybc'
_symmetry_space_group_name_H-M 'P 1 21/c 1'
_atom_sites_solution_hydrogens geom
_atom_sites_solution_primary direct
_atom_sites_solution_secondary difmap
_audit_creation_method SHELXL-97
_cell_angle_alpha 90.00
_cell_angle_beta 95.068(3)
_cell_angle_gamma 90.00
_cell_formula_units_Z 4
_cell_length_a 26.761(5)
_cell_length_b 10.9424(19)
_cell_length_c 8.5818(15)
_cell_measurement_reflns_used 5898
_cell_measurement_temperature 293(2)
_cell_measurement_theta_max 28.02
_cell_measurement_theta_min 2.01
_cell_volume 2503.2(8)
_computing_cell_refinement 'SAINT (Bruker, 1999)'
_computing_data_collection 'SMART (Bruker, 1999)'
_computing_data_reduction SAINT
_computing_molecular_graphics 'ORTEP-3 (Farrugia,1997)'
_computing_publication_material reference?
_computing_structure_refinement 'SHELXL97 (Sheldrick, 1997)'
_computing_structure_solution 'SHELXS97 (Sheldrick, 1997)'
_diffrn_ambient_temperature 293(2)
_diffrn_measured_fraction_theta_full 0.947
_diffrn_measured_fraction_theta_max 0.925
_diffrn_measurement_device 'Bruker Smart APEX'
_diffrn_measurement_device_type 'Bruker SMART CCD area-detector'
_diffrn_measurement_method \w
_diffrn_radiation_monochromator graphite
_diffrn_radiation_source 'fine-focus sealed tube'
_diffrn_radiation_type MoK\a
_diffrn_radiation_wavelength 0.71073
_diffrn_reflns_av_R_equivalents 0.0518
_diffrn_reflns_av_sigmaI/netI 0.0597
_diffrn_reflns_limit_h_max 34
_diffrn_reflns_limit_h_min -34
_diffrn_reflns_limit_k_max 14
_diffrn_reflns_limit_k_min -14
_diffrn_reflns_limit_l_max 10
_diffrn_reflns_limit_l_min -11
_diffrn_reflns_number 21471
_diffrn_reflns_theta_full 26.00
_diffrn_reflns_theta_max 28.02
_diffrn_reflns_theta_min 2.01
_exptl_absorpt_coefficient_mu 0.079
_exptl_absorpt_correction_type none
_exptl_crystal_colour Colorless
_exptl_crystal_density_diffrn 1.230
_exptl_crystal_density_method 'not measured'
_exptl_crystal_description Rectangular
_exptl_crystal_F_000 984
_exptl_crystal_size_max 0.54
_exptl_crystal_size_mid 0.45
_exptl_crystal_size_min 0.45
_refine_diff_density_max 0.186
_refine_diff_density_min -0.122
_refine_ls_extinction_method none
_refine_ls_goodness_of_fit_ref 1.054
_refine_ls_hydrogen_treatment constr
_refine_ls_matrix_type full
_refine_ls_number_parameters 316
_refine_ls_number_reflns 5898
_refine_ls_number_restraints 317
_refine_ls_restrained_S_all 1.029
_refine_ls_R_factor_all 0.1716
_refine_ls_R_factor_gt 0.0796
_refine_ls_shift/su_max 0.001
_refine_ls_shift/su_mean 0.000
_refine_ls_structure_factor_coef Fsqd
_refine_ls_weighting_details 'calc w=1/[\s^2^(Fo^2^)+(0.0465P)^2^+0.6112P] where P=(Fo^2^+2Fc^2^)/3'
_refine_ls_weighting_scheme calc
_refine_ls_wR_factor_gt 0.1325
_refine_ls_wR_factor_ref 0.1611
_reflns_number_gt 2853
_reflns_number_total 5898
_reflns_threshold_expression I>2\s(I)
_cod_data_source_file na1665.cif
_cod_data_source_block II
_cod_depositor_comments
;
The following automatic conversions were performed:
'_symmetry_cell_setting' value 'Monoclinic' changed to 'monoclinic'
according to '/home/saulius/struct/CIF-dictionaries/cif_core.dic'
dictionary named 'cif_core.dic' version 2.4.1 from 2010-06-29.

Automatic conversion script
Id: cif_fix_enum 1527 2010-12-29 10:47:43Z saulius 

The following automatic conversions were performed:

'_symmetry_cell_setting' value 'Monoclinic' changed to 'monoclinic'
according to /home/saulius/struct/CIF-dictionaries/cif_core.dic
dictionary named 'cif_core.dic' version 2.4.1 from 2010-06-29.

Automatic conversion script
Id: cif_fix_values 1715 2011-07-08 13:25:40Z adriana 
;
_cod_original_sg_symbol_H-M 'P 21/c'
_cod_database_code 2014204
_cod_database_fobs_code 2014204

loop_
_symmetry_equiv_pos_as_xyz
'x, y, z'
'-x, y+1/2, -z+1/2'
'-x, -y, -z'
'x, -y-1/2, z-1/2'

loop_
_atom_site_label
_atom_site_fract_x
_atom_site_fract_y
_atom_site_fract_z
_atom_site_U_iso_or_equiv
_atom_site_adp_type
_atom_site_calc_flag
_atom_site_refinement_flags
_atom_site_occupancy
_atom_site_disorder_assembly
_atom_site_disorder_group
_atom_site_type_symbol
C1 0.23415(10) 1.0037(2) 0.4135(3) 0.0582(7) Uani d U 1 . . C
C2 0.19373(11) 1.0697(2) 0.5011(3) 0.0723(8) Uani d U 1 . . C
H2A 0.1904 1.0268 0.5986 0.087 Uiso calc R 1 . . H
H2B 0.2056 1.1515 0.5272 0.087 Uiso calc R 1 . . H
C3 0.14267(11) 1.0793(2) 0.4142(3) 0.0642(7) Uani d U 1 . . C
C4 0.10641(12) 0.9919(3) 0.4309(3) 0.0716(8) Uani d U 1 . . C
H4 0.1139 0.9255 0.4964 0.086 Uiso calc R 1 . . H
C5 0.05962(12) 1.0007(2) 0.3531(3) 0.0719(8) Uani d U 1 . . C
H5 0.0363 0.9396 0.3675 0.086 Uiso calc R 1 . . H
C6 0.04554(11) 1.0973(2) 0.2533(3) 0.0611(7) Uani d U 1 . . C
C7 0.08195(12) 1.1851(2) 0.2389(4) 0.0799(9) Uani d U 1 . . C
H7 0.0743 1.2522 0.1747 0.096 Uiso calc R 1 . . H
C8 0.12903(13) 1.1767(2) 0.3159(4) 0.0818(9) Uani d U 1 . . C
H8 0.1524 1.2378 0.3017 0.098 Uiso calc R 1 . . H
C9 -0.00455(11) 1.1045(2) 0.1681(3) 0.0625(7) Uani d U 1 . . C
C10 -0.04448(12) 1.0358(3) 0.2124(4) 0.0794(8) Uani d U 1 . . C
H10 -0.0396 0.9858 0.3000 0.095 Uiso calc R 1 . . H
C11 -0.09104(14) 1.0392(3) 0.1309(4) 0.0915(10) Uani d U 1 . . C
H11 -0.1169 0.9917 0.1637 0.110 Uiso calc R 1 . . H
C12 -0.09944(13) 1.1121(3) 0.0017(4) 0.0861(9) Uani d U 1 . . C
H12 -0.1308 1.1138 -0.0542 0.103 Uiso calc R 1 . . H
C13 -0.06131(14) 1.1823(3) -0.0441(4) 0.0860(9) Uani d U 1 . . C
H13 -0.0669 1.2334 -0.1305 0.103 Uiso calc R 1 . . H
C14 -0.01455(12) 1.1781(2) 0.0369(3) 0.0742(8) Uani d U 1 . . C
H14 0.0111 1.2259 0.0029 0.089 Uiso calc R 1 . . H
C15 0.28470(11) 1.0080(3) 0.5171(3) 0.0755(8) Uani d U 1 . . C
H15A 0.2883 1.0888 0.5633 0.091 Uiso calc R 1 . . H
H15B 0.2829 0.9501 0.6020 0.091 Uiso calc R 1 . . H
C16 0.33098(11) 0.9807(3) 0.4369(3) 0.0693(8) Uani d U 1 . . C
C17 0.34419(12) 0.8634(3) 0.3946(4) 0.0835(9) Uani d U 1 . . C
H17 0.3233 0.7983 0.4141 0.100 Uiso calc R 1 . . H
C18 0.38742(12) 0.8414(3) 0.3245(4) 0.0842(9) Uani d U 1 . . C
H18 0.3949 0.7617 0.2969 0.101 Uiso calc R 1 . . H
C19 0.42038(11) 0.9346(2) 0.2936(3) 0.0691(7) Uani d U 1 . . C
C20 0.40646(12) 1.0518(3) 0.3335(3) 0.0765(8) Uani d U 1 . . C
H20 0.4272 1.1171 0.3131 0.092 Uiso calc R 1 . . H
C21 0.36305(12) 1.0742(3) 0.4021(3) 0.0771(8) Uani d U 1 . . C
H21 0.3549 1.1543 0.4259 0.092 Uiso calc R 1 . . H
C22 0.46846(12) 0.9127(2) 0.2257(3) 0.0713(8) Uani d U 1 . . C
C23 0.51116(13) 0.9770(3) 0.2778(4) 0.0803(8) Uani d U 1 . . C
H23 0.5095 1.0343 0.3572 0.096 Uiso calc R 1 . . H
C24 0.55622(13) 0.9583(3) 0.2149(4) 0.0901(9) Uani d U 1 . . C
H24 0.5846 1.0013 0.2535 0.108 Uiso calc R 1 . . H
C25 0.55908(15) 0.8762(3) 0.0956(4) 0.0972(10) Uani d U 1 . . C
H25 0.5892 0.8645 0.0511 0.117 Uiso calc R 1 . . H
C26 0.51730(16) 0.8117(3) 0.0426(4) 0.0997(11) Uani d U 1 . . C
H26 0.5191 0.7556 -0.0382 0.120 Uiso calc R 1 . . H
C27 0.47252(13) 0.8289(3) 0.1076(4) 0.0876(9) Uani d U 1 . . C
H27 0.4446 0.7832 0.0712 0.105 Uiso calc R 1 . . H
O28 0.25125(8) 1.18264(17) 0.2660(2) 0.0832(6) Uani d U 1 . . O
C28 0.24207(10) 1.0753(2) 0.2650(3) 0.0605(7) Uani d U 1 . . C
C29 0.25045(14) 1.0616(3) -0.0089(3) 0.0948(10) Uani d U 1 . . C
H29A 0.2290 1.0272 -0.0949 0.114 Uiso calc R 1 . . H
H29B 0.2442 1.1488 -0.0057 0.114 Uiso calc R 1 . . H
O29 0.23854(7) 1.00596(15) 0.1374(2) 0.0718(5) Uani d U 1 . . O
C30 0.30214(15) 1.0404(5) -0.0344(4) 0.1436(18) Uani d U 1 . . C
H30A 0.3094 1.0781 -0.1308 0.215 Uiso calc R 1 . . H
H30B 0.3081 0.9541 -0.0399 0.215 Uiso calc R 1 . . H
H30C 0.3233 1.0748 0.0505 0.215 Uiso calc R 1 . . H
N31 0.21988(7) 0.87799(17) 0.3746(2) 0.0540(5) Uani d U 1 . . N
H31 0.2168 0.8587 0.2771 0.065 Uiso calc R 1 . . H
C32 0.21131(10) 0.7910(2) 0.4761(3) 0.0646(7) Uani d U 1 . . C
H32 0.2028 0.7144 0.4348 0.077 Uiso calc R 1 . . H
O33 0.21336(8) 0.80074(17) 0.6185(2) 0.0859(6) Uani d U 1 . . O

loop_
_atom_site_aniso_label
_atom_site_aniso_U_11
_atom_site_aniso_U_22
_atom_site_aniso_U_33
_atom_site_aniso_U_12
_atom_site_aniso_U_13
_atom_site_aniso_U_23
C1 0.0798(18) 0.0478(14) 0.0464(14) -0.0105(13) 0.0032(13) -0.0042(12)
C2 0.102(2) 0.0563(16) 0.0612(17) -0.0057(15) 0.0191(16) -0.0125(13)
C3 0.085(2) 0.0522(16) 0.0588(16) 0.0010(15) 0.0278(15) -0.0095(13)
C4 0.091(2) 0.0633(18) 0.0649(18) 0.0027(16) 0.0287(16) 0.0131(14)
C5 0.086(2) 0.0589(17) 0.0750(19) -0.0045(15) 0.0285(16) 0.0111(15)
C6 0.0819(19) 0.0432(14) 0.0634(16) 0.0058(13) 0.0360(15) -0.0026(12)
C7 0.090(2) 0.0489(16) 0.103(2) 0.0070(16) 0.0234(19) 0.0156(16)
C8 0.093(2) 0.0459(16) 0.110(3) -0.0053(16) 0.0252(19) 0.0061(16)
C9 0.0820(19) 0.0479(15) 0.0625(17) 0.0107(14) 0.0334(15) -0.0036(13)
C10 0.085(2) 0.075(2) 0.082(2) 0.0054(17) 0.0308(18) 0.0121(16)
C11 0.088(2) 0.094(2) 0.097(2) 0.0025(19) 0.031(2) 0.005(2)
C12 0.090(2) 0.082(2) 0.089(2) 0.0199(18) 0.0207(19) -0.0092(19)
C13 0.113(3) 0.066(2) 0.081(2) 0.022(2) 0.017(2) 0.0031(17)
C14 0.099(2) 0.0521(17) 0.075(2) 0.0074(16) 0.0325(17) 0.0045(15)
C15 0.099(2) 0.0712(19) 0.0541(16) -0.0174(16) -0.0059(15) 0.0020(14)
C16 0.079(2) 0.0624(18) 0.0619(17) -0.0085(16) -0.0178(15) 0.0042(14)
C17 0.078(2) 0.0572(18) 0.111(3) -0.0072(16) -0.0130(19) 0.0127(17)
C18 0.084(2) 0.0498(17) 0.113(3) -0.0008(16) -0.0223(19) 0.0041(16)
C19 0.0741(19) 0.0557(17) 0.0729(18) -0.0005(15) -0.0201(15) 0.0046(14)
C20 0.081(2) 0.0550(17) 0.091(2) -0.0106(15) -0.0050(17) -0.0009(15)
C21 0.086(2) 0.0546(17) 0.088(2) -0.0107(16) -0.0058(18) -0.0051(15)
C22 0.081(2) 0.0558(17) 0.0718(19) 0.0047(15) -0.0217(16) 0.0085(15)
C23 0.087(2) 0.073(2) 0.079(2) -0.0021(17) -0.0065(18) 0.0031(16)
C24 0.089(2) 0.078(2) 0.102(3) -0.0029(19) -0.002(2) 0.0146(19)
C25 0.107(3) 0.079(2) 0.105(3) 0.023(2) 0.008(2) 0.018(2)
C26 0.125(3) 0.079(2) 0.091(3) 0.026(2) -0.011(2) -0.0064(19)
C27 0.094(2) 0.069(2) 0.095(2) 0.0113(18) -0.0211(19) -0.0072(18)
O28 0.1105(16) 0.0494(11) 0.0900(15) -0.0113(11) 0.0117(12) 0.0073(10)
C28 0.0720(19) 0.0524(16) 0.0568(16) 0.0004(14) 0.0042(13) 0.0040(14)
C29 0.145(3) 0.078(2) 0.0634(19) -0.004(2) 0.016(2) 0.0231(16)
O29 0.1116(15) 0.0563(11) 0.0489(10) -0.0010(10) 0.0139(10) 0.0105(9)
C30 0.115(3) 0.232(5) 0.087(3) -0.017(3) 0.025(2) 0.046(3)
N31 0.0788(15) 0.0477(12) 0.0359(10) -0.0066(10) 0.0063(10) 0.0011(9)
C32 0.086(2) 0.0525(16) 0.0562(17) -0.0061(14) 0.0118(15) 0.0054(14)
O33 0.1376(19) 0.0734(13) 0.0480(12) -0.0106(12) 0.0149(11) 0.0115(10)

loop_
_atom_type_symbol
_atom_type_description
_atom_type_scat_dispersion_real
_atom_type_scat_dispersion_imag
_atom_type_scat_source
C C 0.0033 0.0016 'International Tables Vol C Tables 4.2.6.8 and 6.1.1.4'
H H 0.0000 0.0000 'International Tables Vol C Tables 4.2.6.8 and 6.1.1.4'
N N 0.0061 0.0033 'International Tables Vol C Tables 4.2.6.8 and 6.1.1.4'
O O 0.0106 0.0060 'International Tables Vol C Tables 4.2.6.8 and 6.1.1.4'

loop_
_geom_angle_atom_site_label_1
_geom_angle_atom_site_label_2
_geom_angle_atom_site_label_3
_geom_angle
N31 C1 C28 110.24(19)
N31 C1 C2 111.7(2)
C28 C1 C2 108.7(2)
N31 C1 C15 110.9(2)
C28 C1 C15 106.5(2)
C2 C1 C15 108.6(2)
C3 C2 C1 115.9(2)
C3 C2 H2A 108.3
C1 C2 H2A 108.3
C3 C2 H2B 108.3
C1 C2 H2B 108.3
H2A C2 H2B 107.4
C4 C3 C8 116.5(3)
C4 C3 C2 121.1(3)
C8 C3 C2 122.3(3)
C5 C4 C3 121.5(3)
C5 C4 H4 119.3
C3 C4 H4 119.3
C4 C5 C6 122.7(3)
C4 C5 H5 118.7
C6 C5 H5 118.7
C7 C6 C5 115.4(3)
C7 C6 C9 122.5(3)
C5 C6 C9 122.1(3)
C8 C7 C6 122.4(3)
C8 C7 H7 118.8
C6 C7 H7 118.8
C7 C8 C3 121.6(3)
C7 C8 H8 119.2
C3 C8 H8 119.2
C10 C9 C14 116.0(3)
C10 C9 C6 121.7(3)
C14 C9 C6 122.3(3)
C11 C10 C9 122.1(3)
C11 C10 H10 118.9
C9 C10 H10 118.9
C12 C11 C10 120.3(3)
C12 C11 H11 119.9
C10 C11 H11 119.9
C13 C12 C11 119.3(3)
C13 C12 H12 120.4
C11 C12 H12 120.4
C12 C13 C14 120.4(3)
C12 C13 H13 119.8
C14 C13 H13 119.8
C13 C14 C9 121.9(3)
C13 C14 H14 119.0
C9 C14 H14 119.0
C16 C15 C1 116.4(2)
C16 C15 H15A 108.2
C1 C15 H15A 108.2
C16 C15 H15B 108.2
C1 C15 H15B 108.2
H15A C15 H15B 107.3
C21 C16 C17 116.7(3)
C21 C16 C15 120.3(3)
C17 C16 C15 123.0(3)
C18 C17 C16 121.4(3)
C18 C17 H17 119.3
C16 C17 H17 119.3
C17 C18 C19 122.0(3)
C17 C18 H18 119.0
C19 C18 H18 119.0
C20 C19 C18 116.3(3)
C20 C19 C22 120.6(3)
C18 C19 C22 123.0(3)
C21 C20 C19 121.8(3)
C21 C20 H20 119.1
C19 C20 H20 119.1
C20 C21 C16 121.8(3)
C20 C21 H21 119.1
C16 C21 H21 119.1
C27 C22 C23 117.4(3)
C27 C22 C19 121.7(3)
C23 C22 C19 120.9(3)
C24 C23 C22 121.6(3)
C24 C23 H23 119.2
C22 C23 H23 119.2
C25 C24 C23 119.9(3)
C25 C24 H24 120.0
C23 C24 H24 120.0
C26 C25 C24 119.3(4)
C26 C25 H25 120.3
C24 C25 H25 120.3
C25 C26 C27 120.6(4)
C25 C26 H26 119.7
C27 C26 H26 119.7
C22 C27 C26 121.1(3)
C22 C27 H27 119.5
C26 C27 H27 119.5
O28 C28 O29 124.4(2)
O28 C28 C1 122.7(2)
O29 C28 C1 112.9(2)
C30 C29 O29 110.5(3)
C30 C29 H29A 109.5
O29 C29 H29A 109.5
C30 C29 H29B 109.5
O29 C29 H29B 109.5
H29A C29 H29B 108.1
C28 O29 C29 117.8(2)
C29 C30 H30A 109.5
C29 C30 H30B 109.5
H30A C30 H30B 109.5
C29 C30 H30C 109.5
H30A C30 H30C 109.5
H30B C30 H30C 109.5
C32 N31 C1 125.8(2)
C32 N31 H31 117.1
C1 N31 H31 117.1
O33 C32 N31 126.8(2)
O33 C32 H32 116.6
N31 C32 H32 116.6

loop_
_geom_bond_atom_site_label_1
_geom_bond_atom_site_label_2
_geom_bond_site_symmetry_2
_geom_bond_distance
_geom_bond_publ_flag
C1 N31 . 1.459(3) ?
C1 C28 . 1.527(3) ?
C1 C2 . 1.549(3) ?
C1 C15 . 1.552(4) ?
C2 C3 . 1.501(4) ?
C2 H2A . 0.9700 ?
C2 H2B . 0.9700 ?
C3 C4 . 1.379(4) ?
C3 C8 . 1.388(4) ?
C4 C5 . 1.370(4) ?
C4 H4 . 0.9300 ?
C5 C6 . 1.391(3) ?
C5 H5 . 0.9300 ?
C6 C7 . 1.381(4) ?
C6 C9 . 1.471(4) ?
C7 C8 . 1.373(4) ?
C7 H7 . 0.9300 ?
C8 H8 . 0.9300 ?
C9 C10 . 1.387(4) ?
C9 C14 . 1.391(4) ?
C10 C11 . 1.374(4) ?
C10 H10 . 0.9300 ?
C11 C12 . 1.369(4) ?
C11 H11 . 0.9300 ?
C12 C13 . 1.363(4) ?
C12 H12 . 0.9300 ?
C13 C14 . 1.378(4) ?
C13 H13 . 0.9300 ?
C14 H14 . 0.9300 ?
C15 C16 . 1.499(4) ?
C15 H15A . 0.9700 ?
C15 H15B . 0.9700 ?
C16 C21 . 1.385(4) ?
C16 C17 . 1.389(4) ?
C17 C18 . 1.371(4) ?
C17 H17 . 0.9300 ?
C18 C19 . 1.390(4) ?
C18 H18 . 0.9300 ?
C19 C20 . 1.387(4) ?
C19 C22 . 1.478(4) ?
C20 C21 . 1.370(4) ?
C20 H20 . 0.9300 ?
C21 H21 . 0.9300 ?
C22 C27 . 1.378(4) ?
C22 C23 . 1.382(4) ?
C23 C24 . 1.380(4) ?
C23 H23 . 0.9300 ?
C24 C25 . 1.369(4) ?
C24 H24 . 0.9300 ?
C25 C26 . 1.366(5) ?
C25 H25 . 0.9300 ?
C26 C27 . 1.379(5) ?
C26 H26 . 0.9300 ?
C27 H27 . 0.9300 ?
O28 C28 . 1.199(3) ?
C28 O29 . 1.329(3) ?
C29 C30 . 1.438(5) ?
C29 O29 . 1.456(3) ?
C29 H29A . 0.9700 ?
C29 H29B . 0.9700 ?
C30 H30A . 0.9600 ?
C30 H30B . 0.9600 ?
C30 H30C . 0.9600 ?
N31 C32 . 1.324(3) ?
N31 H31 . 0.8600 ?
C32 O33 . 1.223(3) ?
C32 H32 . 0.9300 ?

loop_
_geom_hbond_atom_site_label_D
_geom_hbond_atom_site_label_H
_geom_hbond_atom_site_label_A
_geom_hbond_site_symmetry_A
_geom_hbond_distance_DH
_geom_hbond_distance_HA
_geom_hbond_distance_DA
_geom_hbond_angle_DHA
N31 H31 O29 . 0.86 2.12 2.556(2) 111
N31 H31 O33 4_575 0.86 2.21 2.936(3) 142
C15 H15B O33 . 0.97 2.49 3.137(3) 124
C2 H2A O33 . 0.97 2.55 3.139(3) 119

loop_
_geom_torsion_atom_site_label_1
_geom_torsion_atom_site_label_2
_geom_torsion_atom_site_label_3
_geom_torsion_atom_site_label_4
_geom_torsion
N31 C1 C2 C3 -60.1(3)
C28 C1 C2 C3 61.8(3)
C15 C1 C2 C3 177.3(2)
C1 C2 C3 C4 92.2(3)
C1 C2 C3 C8 -89.0(3)
C8 C3 C4 C5 0.5(4)
C2 C3 C4 C5 179.4(2)
C3 C4 C5 C6 -0.1(4)
C4 C5 C6 C7 -0.6(4)
C4 C5 C6 C9 178.8(2)
C5 C6 C7 C8 0.9(4)
C9 C6 C7 C8 -178.5(3)
C6 C7 C8 C3 -0.5(5)
C4 C3 C8 C7 -0.2(4)
C2 C3 C8 C7 -179.1(3)
C7 C6 C9 C10 -162.9(3)
C5 C6 C9 C10 17.8(4)
C7 C6 C9 C14 18.5(4)
C5 C6 C9 C14 -160.9(2)
C14 C9 C10 C11 0.6(4)
C6 C9 C10 C11 -178.1(3)
C9 C10 C11 C12 -0.2(5)
C10 C11 C12 C13 -0.7(5)
C11 C12 C13 C14 1.3(4)
C12 C13 C14 C9 -0.9(4)
C10 C9 C14 C13 -0.1(4)
C6 C9 C14 C13 178.6(2)
N31 C1 C15 C16 73.2(3)
C28 C1 C15 C16 -46.7(3)
C2 C1 C15 C16 -163.6(2)
C1 C15 C16 C21 105.0(3)
C1 C15 C16 C17 -75.3(3)
C21 C16 C17 C18 1.2(4)
C15 C16 C17 C18 -178.5(3)
C16 C17 C18 C19 0.6(5)
C17 C18 C19 C20 -1.7(4)
C17 C18 C19 C22 176.7(3)
C18 C19 C20 C21 1.1(4)
C22 C19 C20 C21 -177.4(3)
C19 C20 C21 C16 0.7(5)
C17 C16 C21 C20 -1.9(4)
C15 C16 C21 C20 177.9(3)
C20 C19 C22 C27 -141.1(3)
C18 C19 C22 C27 40.5(4)
C20 C19 C22 C23 38.2(4)
C18 C19 C22 C23 -140.2(3)
C27 C22 C23 C24 -0.2(4)
C19 C22 C23 C24 -179.5(3)
C22 C23 C24 C25 1.4(5)
C23 C24 C25 C26 -1.4(5)
C24 C25 C26 C27 0.2(5)
C23 C22 C27 C26 -1.0(4)
C19 C22 C27 C26 178.3(3)
C25 C26 C27 C22 1.0(5)
N31 C1 C28 O28 175.7(2)
C2 C1 C28 O28 52.9(3)
C15 C1 C28 O28 -63.9(3)
N31 C1 C28 O29 -5.4(3)
C2 C1 C28 O29 -128.2(2)
C15 C1 C28 O29 115.0(2)
O28 C28 O29 C29 5.0(4)
C1 C28 O29 C29 -173.9(2)
C30 C29 O29 C28 93.8(3)
C28 C1 N31 C32 178.4(2)
C2 C1 N31 C32 -60.6(3)
C15 C1 N31 C32 60.7(3)
C1 N31 C32 O33 0.7(4)

loop_
_cod_related_entry_id
_cod_related_entry_database
_cod_related_entry_code
1 ChemSpider 21134178
